data_1514126
loop_
_publ_author_name
'Wiegand, Thomas'
'Eckert, Hellmut'
'Ren, Jinjun'
'Brunklaus, Gunther'
'Fr\"ohlich, Roland'
'Daniliuc, Constantin G.'
'L\"ubbe, Gerrit'
'Bussmann, Kathrin'
'Kehr, Gerald'
'Erker, Gerhard'
'Grimme, Stefan'

_publ_section_title
;
 Indirect &quot;no-bond&quot; (31)p&#x00B7;&#x00B7;&#x00B7;(31)p spin-spin
 couplings in p,p-[3]ferrocenophanes: insights from solid-state NMR
 spectroscopy and DFT calculations.
;
_journal_issue 12
_journal_name_full 'The journal of physical chemistry. A'
_journal_page_first 2316
_journal_page_last 2331
_journal_paper_doi 10.1021/jp500172b
_journal_volume 118
_journal_year 2014
_chemical_formula_sum 'C38 H58 Fe P2'
_chemical_formula_weight 632.63
_chemical_name_systematic
; 
 ? 
;
_space_group_IT_number 2
_symmetry_cell_setting triclinic
_symmetry_space_group_name_Hall '-P 1'
_symmetry_space_group_name_H-M 'P -1'
_atom_sites_solution_hydrogens geom
_atom_sites_solution_primary direct
_atom_sites_solution_secondary difmap
_audit_creation_method SHELXL-97
_cell_angle_alpha 110.6840(10)
_cell_angle_beta 97.5660(10)
_cell_angle_gamma 114.3890(10)
_cell_formula_units_Z 2
_cell_length_a 11.9515(3)
_cell_length_b 12.1683(3)
_cell_length_c 14.2621(4)
_cell_measurement_reflns_used 3623
_cell_measurement_temperature 223(2)
_cell_measurement_theta_max 28.28
_cell_measurement_theta_min 4.08
_cell_volume 1670.91(8)
_computing_cell_refinement 'Collect (Nonius B.V., 1998)'
_computing_data_collection 'Collect (Nonius B.V., 1998)'
_computing_data_reduction 'Denzo-SMN (Otwinowski & Minor, 1997)'
_computing_molecular_graphics 'XP (BrukerAXS, 2000)'
_computing_publication_material 'SHELXL-97 (Sheldrick, 1997)'
_computing_structure_refinement 'SHELXL-97 (Sheldrick, 1997)'
_computing_structure_solution 'SHELXS-97 (Sheldrick, 1990)'
_diffrn_ambient_temperature 223(2)
_diffrn_measured_fraction_theta_full 0.973
_diffrn_measured_fraction_theta_max 0.973
_diffrn_measurement_device_type 'Nonius KappaCCD APEXII'
_diffrn_measurement_method '\w and \f scans'
_diffrn_radiation_monochromator 'Montel mirror'
_diffrn_radiation_source 'rotating anode Nonius FR591'
_diffrn_radiation_type MoK\a
_diffrn_radiation_wavelength 0.71073
_diffrn_reflns_av_R_equivalents 0.055
_diffrn_reflns_av_sigmaI/netI 0.0512
_diffrn_reflns_limit_h_max 14
_diffrn_reflns_limit_h_min -10
_diffrn_reflns_limit_k_max 14
_diffrn_reflns_limit_k_min -14
_diffrn_reflns_limit_l_max 15
_diffrn_reflns_limit_l_min -16
_diffrn_reflns_number 14432
_diffrn_reflns_theta_full 25.00
_diffrn_reflns_theta_max 25.00
_diffrn_reflns_theta_min 4.16
_exptl_absorpt_coefficient_mu 0.573
_exptl_absorpt_correction_T_max 0.9665
_exptl_absorpt_correction_T_min 0.9345
_exptl_absorpt_correction_type multi-scan
_exptl_absorpt_process_details 'Denzo (Otwinowski, Borek, Majewski & Minor, 2003)'
_exptl_crystal_colour yellow
_exptl_crystal_density_diffrn 1.257
_exptl_crystal_density_method 'not measured'
_exptl_crystal_description prism
_exptl_crystal_F_000 684
_exptl_crystal_size_max 0.12
_exptl_crystal_size_mid 0.08
_exptl_crystal_size_min 0.06
_refine_diff_density_max 0.402
_refine_diff_density_min -0.322
_refine_diff_density_rms 0.065
_refine_ls_extinction_method none
_refine_ls_goodness_of_fit_ref 1.095
_refine_ls_hydrogen_treatment constr
_refine_ls_matrix_type full
_refine_ls_number_parameters 371
_refine_ls_number_reflns 5708
_refine_ls_number_restraints 0
_refine_ls_restrained_S_all 1.095
_refine_ls_R_factor_all 0.0780
_refine_ls_R_factor_gt 0.0599
_refine_ls_shift/su_max 0.000
_refine_ls_shift/su_mean 0.000
_refine_ls_structure_factor_coef Fsqd
_refine_ls_weighting_details 'calc w=1/[\s^2^(Fo^2^)+(0.0060P)^2^+4.0685P] where P=(Fo^2^+2Fc^2^)/3'
_refine_ls_weighting_scheme calc
_refine_ls_wR_factor_gt 0.1207
_refine_ls_wR_factor_ref 0.1337
_reflns_number_gt 4705
_reflns_number_total 5708
_reflns_threshold_expression >2sigma(I)
_cod_data_source_file jp500172b_si_002.cif
_cod_data_source_block erk7037
_cod_original_sg_symbol_H-M P-1
_cod_database_code 1514126

loop_
_symmetry_equiv_pos_as_xyz
'x, y, z'
'-x, -y, -z'

loop_
_atom_site_label
_atom_site_type_symbol
_atom_site_fract_x
_atom_site_fract_y
_atom_site_fract_z
_atom_site_U_iso_or_equiv
_atom_site_adp_type
_atom_site_occupancy
_atom_site_symmetry_multiplicity
_atom_site_calc_flag
_atom_site_refinement_flags
Fe1 Fe 0.76687(5) 0.70669(6) 0.07245(4) 0.03601(17) Uani 1 1 d .
P1 P 0.87582(9) 0.71482(10) 0.40575(8) 0.0328(2) Uani 1 1 d .
P2 P 1.07877(10) 0.81390(10) 0.22571(8) 0.0330(2) Uani 1 1 d .
C1 C 0.7466(4) 0.8686(4) 0.1524(3) 0.0420(10) Uani 1 1 d .
C2 C 0.8499(4) 0.9062(4) 0.1098(3) 0.0436(10) Uani 1 1 d .
H2 H 0.9371 0.9722 0.1496 0.052 Uiso 1 1 calc R
C3 C 0.8010(4) 0.8288(5) -0.0016(4) 0.0482(11) Uani 1 1 d .
H3 H 0.8495 0.8333 -0.0482 0.058 Uiso 1 1 calc R
C4 C 0.6664(4) 0.7438(5) -0.0300(4) 0.0505(11) Uani 1 1 d .
H4 H 0.6089 0.6812 -0.0992 0.061 Uiso 1 1 calc R
C5 C 0.6329(4) 0.7691(4) 0.0641(4) 0.0474(11) Uani 1 1 d .
H5 H 0.5486 0.7268 0.0674 0.057 Uiso 1 1 calc R
C6 C 0.7591(4) 0.9229(4) 0.2688(4) 0.0454(10) Uani 1 1 d .
H6 H 0.8048 1.0226 0.2982 0.054 Uiso 1 1 calc R
C7 C 0.6275(5) 0.8817(5) 0.2862(4) 0.0604(13) Uani 1 1 d .
H7A H 0.5823 0.9167 0.2544 0.091 Uiso 1 1 calc R
H7B H 0.6403 0.9184 0.3617 0.091 Uiso 1 1 calc R
H7C H 0.5761 0.7839 0.2538 0.091 Uiso 1 1 calc R
C8 C 0.8445(4) 0.8890(4) 0.3325(3) 0.0377(9) Uani 1 1 d .
H8A H 0.9308 0.9262 0.3248 0.045 Uiso 1 1 calc R
H8B H 0.8552 0.9347 0.4077 0.045 Uiso 1 1 calc R
C9 C 0.7913(4) 0.7372(4) 0.2996(3) 0.0315(8) Uani 1 1 d .
H9 H 0.6985 0.6979 0.2945 0.038 Uiso 1 1 calc R
C10 C 0.7976(4) 0.6605(4) 0.1920(3) 0.0330(8) Uani 1 1 d .
C11 C 0.9069(4) 0.6856(4) 0.1519(3) 0.0315(8) Uani 1 1 d .
C12 C 0.8550(4) 0.5901(4) 0.0421(3) 0.0393(9) Uani 1 1 d .
H12 H 0.9035 0.5834 -0.0043 0.047 Uiso 1 1 calc R
C13 C 0.7195(4) 0.5076(4) 0.0144(3) 0.0425(10) Uani 1 1 d .
H13 H 0.6627 0.4376 -0.0531 0.051 Uiso 1 1 calc R
C14 C 0.6847(4) 0.5489(4) 0.1057(3) 0.0389(9) Uani 1 1 d .
H14 H 0.6003 0.5095 0.1096 0.047 Uiso 1 1 calc R
C21 C 0.8020(4) 0.7579(4) 0.5107(3) 0.0384(9) Uani 1 1 d .
H21 H 0.8419 0.8575 0.5426 0.046 Uiso 1 1 calc R
C22 C 0.6563(4) 0.7057(5) 0.4839(3) 0.0501(11) Uani 1 1 d .
H22A H 0.6284 0.7318 0.4315 0.060 Uiso 1 1 calc R
H22B H 0.6101 0.6067 0.4523 0.060 Uiso 1 1 calc R
C23 C 0.6208(5) 0.7617(5) 0.5818(4) 0.0568(12) Uani 1 1 d .
H23A H 0.6591 0.8598 0.6087 0.068 Uiso 1 1 calc R
H23B H 0.5262 0.7220 0.5622 0.068 Uiso 1 1 calc R
C24 C 0.6684(5) 0.7315(5) 0.6683(4) 0.0566(12) Uani 1 1 d .
H24A H 0.6479 0.7730 0.7312 0.068 Uiso 1 1 calc R
H24B H 0.6236 0.6335 0.6441 0.068 Uiso 1 1 calc R
C25 C 0.8126(5) 0.7851(5) 0.6969(3) 0.0509(11) Uani 1 1 d .
H25A H 0.8403 0.7595 0.7498 0.061 Uiso 1 1 calc R
H25B H 0.8578 0.8841 0.7284 0.061 Uiso 1 1 calc R
C26 C 0.8499(4) 0.7299(5) 0.5999(3) 0.0438(10) Uani 1 1 d .
H26A H 0.8132 0.6321 0.5738 0.053 Uiso 1 1 calc R
H26B H 0.9447 0.7711 0.6205 0.053 Uiso 1 1 calc R
C31 C 0.8059(4) 0.5277(4) 0.3392(3) 0.0341(8) Uani 1 1 d .
H31 H 0.8286 0.5096 0.2732 0.041 Uiso 1 1 calc R
C32 C 0.6594(4) 0.4333(4) 0.3013(3) 0.0383(9) Uani 1 1 d .
H32A H 0.6148 0.4644 0.2630 0.046 Uiso 1 1 calc R
H32B H 0.6300 0.4350 0.3625 0.046 Uiso 1 1 calc R
C33 C 0.6249(4) 0.2891(4) 0.2284(3) 0.0470(11) Uani 1 1 d .
H33A H 0.5308 0.2293 0.2054 0.056 Uiso 1 1 calc R
H33B H 0.6499 0.2866 0.1653 0.056 Uiso 1 1 calc R
C34 C 0.6946(5) 0.2389(4) 0.2854(3) 0.0497(11) Uani 1 1 d .
H34A H 0.6611 0.2305 0.3432 0.060 Uiso 1 1 calc R
H34B H 0.6761 0.1489 0.2357 0.060 Uiso 1 1 calc R
C35 C 0.8399(4) 0.3331(4) 0.3303(3) 0.0450(10) Uani 1 1 d .
H35A H 0.8756 0.3295 0.2719 0.054 Uiso 1 1 calc R
H35B H 0.8796 0.3026 0.3729 0.054 Uiso 1 1 calc R
C36 C 0.8750(4) 0.4788(4) 0.3992(3) 0.0397(9) Uani 1 1 d .
H36A H 0.9692 0.5377 0.4215 0.048 Uiso 1 1 calc R
H36B H 0.8504 0.4849 0.4630 0.048 Uiso 1 1 calc R
C41 C 1.1533(4) 0.8026(4) 0.1178(3) 0.0348(9) Uani 1 1 d .
H41 H 1.1268 0.7065 0.0748 0.042 Uiso 1 1 calc R
C42 C 1.1073(4) 0.8530(4) 0.0444(3) 0.0408(9) Uani 1 1 d .
H42A H 1.0125 0.7987 0.0123 0.049 Uiso 1 1 calc R
H42B H 1.1298 0.9471 0.0861 0.049 Uiso 1 1 calc R
C43 C 1.1690(4) 0.8437(4) -0.0426(3) 0.0462(10) Uani 1 1 d .
H43A H 1.1381 0.8769 -0.0878 0.055 Uiso 1 1 calc R
H43B H 1.1428 0.7490 -0.0867 0.055 Uiso 1 1 calc R
C44 C 1.3162(4) 0.9265(4) 0.0040(4) 0.0473(11) Uani 1 1 d .
H44A H 1.3430 1.0223 0.0437 0.057 Uiso 1 1 calc R
H44B H 1.3541 0.9165 -0.0533 0.057 Uiso 1 1 calc R
C45 C 1.3658(4) 0.8794(5) 0.0775(3) 0.0458(10) Uani 1 1 d .
H45A H 1.4602 0.9375 0.1107 0.055 Uiso 1 1 calc R
H45B H 1.3477 0.7868 0.0359 0.055 Uiso 1 1 calc R
C46 C 1.3018(4) 0.8833(4) 0.1637(3) 0.0431(10) Uani 1 1 d .
H46A H 1.3293 0.9775 0.2108 0.052 Uiso 1 1 calc R
H46B H 1.3315 0.8465 0.2062 0.052 Uiso 1 1 calc R
C51 C 1.1297(4) 0.7224(4) 0.2881(3) 0.0364(9) Uani 1 1 d .
H51 H 1.0611 0.6850 0.3180 0.044 Uiso 1 1 calc R
C52 C 1.1367(4) 0.6001(4) 0.2130(4) 0.0459(10) Uani 1 1 d .
H52A H 1.0519 0.5348 0.1578 0.055 Uiso 1 1 calc R
H52B H 1.2006 0.6303 0.1782 0.055 Uiso 1 1 calc R
C53 C 1.1744(5) 0.5311(5) 0.2716(4) 0.0574(12) Uani 1 1 d .
H53A H 1.1051 0.4904 0.2986 0.069 Uiso 1 1 calc R
H53B H 1.1847 0.4586 0.2224 0.069 Uiso 1 1 calc R
C54 C 1.2998(5) 0.6310(6) 0.3627(5) 0.0678(15) Uani 1 1 d .
H54A H 1.3706 0.6656 0.3350 0.081 Uiso 1 1 calc R
H54B H 1.3202 0.5850 0.4008 0.081 Uiso 1 1 calc R
C55 C 1.2902(5) 0.7492(6) 0.4394(4) 0.0651(15) Uani 1 1 d .
H55A H 1.2244 0.7155 0.4717 0.078 Uiso 1 1 calc R
H55B H 1.3738 0.8135 0.4963 0.078 Uiso 1 1 calc R
C56 C 1.2544(4) 0.8214(5) 0.3834(3) 0.0493(11) Uani 1 1 d .
H56A H 1.3257 0.8654 0.3593 0.059 Uiso 1 1 calc R
H56B H 1.2422 0.8917 0.4333 0.059 Uiso 1 1 calc R

loop_
_atom_site_aniso_label
_atom_site_aniso_U_11
_atom_site_aniso_U_22
_atom_site_aniso_U_33
_atom_site_aniso_U_23
_atom_site_aniso_U_13
_atom_site_aniso_U_12
Fe1 0.0342(3) 0.0372(3) 0.0353(3) 0.0197(3) 0.0072(2) 0.0150(3)
P1 0.0322(5) 0.0367(6) 0.0318(5) 0.0159(4) 0.0116(4) 0.0183(4)
P2 0.0333(5) 0.0351(6) 0.0326(5) 0.0160(4) 0.0115(4) 0.0178(4)
C1 0.044(2) 0.039(2) 0.058(3) 0.031(2) 0.015(2) 0.025(2)
C2 0.039(2) 0.042(2) 0.056(3) 0.031(2) 0.012(2) 0.0184(19)
C3 0.052(3) 0.057(3) 0.052(3) 0.037(2) 0.013(2) 0.032(2)
C4 0.045(3) 0.060(3) 0.045(2) 0.028(2) 0.002(2) 0.024(2)
C5 0.035(2) 0.052(3) 0.061(3) 0.034(2) 0.007(2) 0.020(2)
C6 0.050(3) 0.041(2) 0.059(3) 0.026(2) 0.018(2) 0.031(2)
C7 0.060(3) 0.074(3) 0.072(3) 0.040(3) 0.026(3) 0.047(3)
C8 0.043(2) 0.037(2) 0.034(2) 0.0140(17) 0.0111(17) 0.0230(19)
C9 0.0287(19) 0.033(2) 0.035(2) 0.0172(16) 0.0106(16) 0.0157(16)
C10 0.033(2) 0.032(2) 0.036(2) 0.0208(17) 0.0083(16) 0.0150(17)
C11 0.038(2) 0.0285(19) 0.0302(19) 0.0158(16) 0.0087(16) 0.0166(17)
C12 0.047(2) 0.037(2) 0.034(2) 0.0170(18) 0.0156(18) 0.020(2)
C13 0.049(2) 0.035(2) 0.033(2) 0.0131(18) 0.0068(18) 0.015(2)
C14 0.037(2) 0.032(2) 0.044(2) 0.0204(18) 0.0086(18) 0.0116(18)
C21 0.041(2) 0.042(2) 0.033(2) 0.0166(18) 0.0128(17) 0.0218(19)
C22 0.040(2) 0.067(3) 0.039(2) 0.018(2) 0.0137(19) 0.028(2)
C23 0.045(3) 0.076(3) 0.048(3) 0.020(2) 0.019(2) 0.034(3)
C24 0.063(3) 0.065(3) 0.048(3) 0.025(2) 0.033(2) 0.033(3)
C25 0.063(3) 0.061(3) 0.038(2) 0.022(2) 0.020(2) 0.038(3)
C26 0.048(2) 0.054(3) 0.039(2) 0.022(2) 0.0184(19) 0.031(2)
C31 0.036(2) 0.041(2) 0.0286(19) 0.0161(17) 0.0123(16) 0.0213(18)
C32 0.038(2) 0.040(2) 0.040(2) 0.0211(18) 0.0129(18) 0.0193(19)
C33 0.049(3) 0.040(2) 0.044(2) 0.018(2) 0.007(2) 0.018(2)
C34 0.068(3) 0.039(2) 0.041(2) 0.018(2) 0.014(2) 0.027(2)
C35 0.060(3) 0.050(3) 0.039(2) 0.022(2) 0.014(2) 0.038(2)
C36 0.048(2) 0.041(2) 0.037(2) 0.0183(18) 0.0127(18) 0.026(2)
C41 0.039(2) 0.038(2) 0.033(2) 0.0186(17) 0.0144(17) 0.0206(18)
C42 0.044(2) 0.048(2) 0.041(2) 0.027(2) 0.0163(19) 0.025(2)
C43 0.062(3) 0.049(3) 0.039(2) 0.026(2) 0.020(2) 0.031(2)
C44 0.058(3) 0.047(3) 0.052(3) 0.029(2) 0.032(2) 0.029(2)
C45 0.046(2) 0.049(3) 0.053(3) 0.028(2) 0.022(2) 0.027(2)
C46 0.042(2) 0.050(3) 0.042(2) 0.025(2) 0.0172(19) 0.022(2)
C51 0.038(2) 0.047(2) 0.037(2) 0.0273(19) 0.0162(17) 0.0242(19)
C52 0.051(3) 0.048(3) 0.054(3) 0.030(2) 0.018(2) 0.032(2)
C53 0.065(3) 0.059(3) 0.075(3) 0.045(3) 0.031(3) 0.040(3)
C54 0.053(3) 0.093(4) 0.093(4) 0.069(4) 0.024(3) 0.044(3)
C55 0.053(3) 0.091(4) 0.055(3) 0.048(3) 0.007(2) 0.030(3)
C56 0.045(2) 0.062(3) 0.042(2) 0.026(2) 0.011(2) 0.027(2)

loop_
_atom_type_symbol
_atom_type_description
_atom_type_scat_dispersion_real
_atom_type_scat_dispersion_imag
_atom_type_scat_source
C C 0.0033 0.0016 'International Tables Vol C Tables 4.2.6.8 and 6.1.1.4'
H H 0.0000 0.0000 'International Tables Vol C Tables 4.2.6.8 and 6.1.1.4'
P P 0.1023 0.0942 'International Tables Vol C Tables 4.2.6.8 and 6.1.1.4'
Fe Fe 0.3463 0.8444 'International Tables Vol C Tables 4.2.6.8 and 6.1.1.4'

loop_
_geom_angle_atom_site_label_1
_geom_angle_atom_site_label_2
_geom_angle_atom_site_label_3
_geom_angle
C10 Fe1 C14 41.57(15)
C10 Fe1 C2 116.73(16)
C14 Fe1 C2 152.84(17)
C10 Fe1 C1 98.04(16)
C14 Fe1 C1 115.89(17)
C2 Fe1 C1 41.09(17)
C10 Fe1 C5 116.35(17)
C14 Fe1 C5 104.41(17)
C2 Fe1 C5 67.71(17)
C1 Fe1 C5 40.76(17)
C10 Fe1 C13 69.53(16)
C14 Fe1 C13 40.39(16)
C2 Fe1 C13 164.55(18)
C1 Fe1 C13 154.36(17)
C5 Fe1 C13 123.68(18)
C10 Fe1 C3 155.78(17)
C14 Fe1 C3 162.53(17)
C2 Fe1 C3 40.49(17)
C1 Fe1 C3 69.11(18)
C5 Fe1 C3 67.75(18)
C13 Fe1 C3 130.02(18)
C10 Fe1 C11 41.95(15)
C14 Fe1 C11 69.34(15)
C2 Fe1 C11 105.61(16)
C1 Fe1 C11 117.26(16)
C5 Fe1 C11 153.58(17)
C13 Fe1 C11 68.93(15)
C3 Fe1 C11 124.72(16)
C10 Fe1 C12 69.30(16)
C14 Fe1 C12 67.85(16)
C2 Fe1 C12 126.52(17)
C1 Fe1 C12 156.97(16)
C5 Fe1 C12 162.16(17)
C13 Fe1 C12 40.23(16)
C3 Fe1 C12 114.70(18)
C11 Fe1 C12 40.77(15)
C10 Fe1 C4 155.25(18)
C14 Fe1 C4 124.08(17)
C2 Fe1 C4 67.66(17)
C1 Fe1 C4 68.87(18)
C5 Fe1 C4 40.42(18)
C13 Fe1 C4 113.14(18)
C3 Fe1 C4 40.05(17)
C11 Fe1 C4 162.77(17)
C12 Fe1 C4 129.69(18)
C21 P1 C31 108.31(18)
C21 P1 C9 102.50(17)
C31 P1 C9 100.13(16)
C11 P2 C41 102.24(17)
C11 P2 C51 99.98(17)
C41 P2 C51 102.76(17)
C5 C1 C2 105.9(4)
C5 C1 C6 128.0(4)
C2 C1 C6 126.1(4)
C5 C1 Fe1 70.1(3)
C2 C1 Fe1 69.4(2)
C6 C1 Fe1 123.8(3)
C3 C2 C1 109.4(4)
C3 C2 Fe1 70.6(2)
C1 C2 Fe1 69.5(2)
C3 C2 H2 125.3
C1 C2 H2 125.3
Fe1 C2 H2 126.2
C4 C3 C2 107.6(4)
C4 C3 Fe1 70.2(2)
C2 C3 Fe1 68.9(2)
C4 C3 H3 126.2
C2 C3 H3 126.2
Fe1 C3 H3 126.3
C3 C4 C5 107.9(4)
C3 C4 Fe1 69.8(2)
C5 C4 Fe1 69.3(2)
C3 C4 H4 126.1
C5 C4 H4 126.1
Fe1 C4 H4 126.5
C4 C5 C1 109.2(4)
C4 C5 Fe1 70.3(3)
C1 C5 Fe1 69.1(2)
C4 C5 H5 125.4
C1 C5 H5 125.4
Fe1 C5 H5 126.8
C1 C6 C7 112.4(4)
C1 C6 C8 113.2(3)
C7 C6 C8 111.8(4)
C1 C6 H6 106.3
C7 C6 H6 106.3
C8 C6 H6 106.3
C6 C7 H7A 109.5
C6 C7 H7B 109.5
H7A C7 H7B 109.5
C6 C7 H7C 109.5
H7A C7 H7C 109.5
H7B C7 H7C 109.5
C9 C8 C6 115.3(3)
C9 C8 H8A 108.5
C6 C8 H8A 108.5
C9 C8 H8B 108.5
C6 C8 H8B 108.5
H8A C8 H8B 107.5
C10 C9 C8 113.4(3)
C10 C9 P1 111.7(2)
C8 C9 P1 109.9(2)
C10 C9 H9 107.2
C8 C9 H9 107.2
P1 C9 H9 107.2
C14 C10 C11 106.8(3)
C14 C10 C9 122.7(3)
C11 C10 C9 130.4(3)
C14 C10 Fe1 69.6(2)
C11 C10 Fe1 70.6(2)
C9 C10 Fe1 121.3(3)
C12 C11 C10 106.5(3)
C12 C11 P2 126.0(3)
C10 C11 P2 127.5(3)
C12 C11 Fe1 69.8(2)
C10 C11 Fe1 67.5(2)
P2 C11 Fe1 127.52(19)
C13 C12 C11 109.5(4)
C13 C12 Fe1 69.6(2)
C11 C12 Fe1 69.5(2)
C13 C12 H12 125.3
C11 C12 H12 125.3
Fe1 C12 H12 127.2
C14 C13 C12 107.7(3)
C14 C13 Fe1 68.7(2)
C12 C13 Fe1 70.1(2)
C14 C13 H13 126.1
C12 C13 H13 126.1
Fe1 C13 H13 126.6
C13 C14 C10 109.5(4)
C13 C14 Fe1 70.9(2)
C10 C14 Fe1 68.8(2)
C13 C14 H14 125.3
C10 C14 H14 125.3
Fe1 C14 H14 126.6
C22 C21 C26 110.1(3)
C22 C21 P1 121.5(3)
C26 C21 P1 109.5(3)
C22 C21 H21 104.7
C26 C21 H21 104.7
P1 C21 H21 104.7
C23 C22 C21 111.7(4)
C23 C22 H22A 109.3
C21 C22 H22A 109.3
C23 C22 H22B 109.3
C21 C22 H22B 109.3
H22A C22 H22B 108.0
C24 C23 C22 111.8(4)
C24 C23 H23A 109.3
C22 C23 H23A 109.3
C24 C23 H23B 109.3
C22 C23 H23B 109.3
H23A C23 H23B 107.9
C25 C24 C23 110.9(4)
C25 C24 H24A 109.5
C23 C24 H24A 109.5
C25 C24 H24B 109.5
C23 C24 H24B 109.5
H24A C24 H24B 108.1
C24 C25 C26 111.3(4)
C24 C25 H25A 109.4
C26 C25 H25A 109.4
C24 C25 H25B 109.4
C26 C25 H25B 109.4
H25A C25 H25B 108.0
C25 C26 C21 112.5(4)
C25 C26 H26A 109.1
C21 C26 H26A 109.1
C25 C26 H26B 109.1
C21 C26 H26B 109.1
H26A C26 H26B 107.8
C32 C31 C36 109.3(3)
C32 C31 P1 120.7(3)
C36 C31 P1 112.8(3)
C32 C31 H31 104.0
C36 C31 H31 104.0
P1 C31 H31 104.0
C31 C32 C33 110.4(3)
C31 C32 H32A 109.6
C33 C32 H32A 109.6
C31 C32 H32B 109.6
C33 C32 H32B 109.6
H32A C32 H32B 108.1
C34 C33 C32 110.7(3)
C34 C33 H33A 109.5
C32 C33 H33A 109.5
C34 C33 H33B 109.5
C32 C33 H33B 109.5
H33A C33 H33B 108.1
C35 C34 C33 112.0(4)
C35 C34 H34A 109.2
C33 C34 H34A 109.2
C35 C34 H34B 109.2
C33 C34 H34B 109.2
H34A C34 H34B 107.9
C34 C35 C36 111.9(4)
C34 C35 H35A 109.2
C36 C35 H35A 109.2
C34 C35 H35B 109.2
C36 C35 H35B 109.2
H35A C35 H35B 107.9
C35 C36 C31 111.4(3)
C35 C36 H36A 109.3
C31 C36 H36A 109.3
C35 C36 H36B 109.3
C31 C36 H36B 109.3
H36A C36 H36B 108.0
C46 C41 C42 109.2(3)
C46 C41 P2 111.0(3)
C42 C41 P2 112.0(3)
C46 C41 H41 108.2
C42 C41 H41 108.2
P2 C41 H41 108.2
C43 C42 C41 111.4(3)
C43 C42 H42A 109.4
C41 C42 H42A 109.4
C43 C42 H42B 109.4
C41 C42 H42B 109.4
H42A C42 H42B 108.0
C42 C43 C44 111.0(3)
C42 C43 H43A 109.4
C44 C43 H43A 109.4
C42 C43 H43B 109.4
C44 C43 H43B 109.4
H43A C43 H43B 108.0
C43 C44 C45 110.2(3)
C43 C44 H44A 109.6
C45 C44 H44A 109.6
C43 C44 H44B 109.6
C45 C44 H44B 109.6
H44A C44 H44B 108.1
C44 C45 C46 111.5(4)
C44 C45 H45A 109.3
C46 C45 H45A 109.3
C44 C45 H45B 109.3
C46 C45 H45B 109.3
H45A C45 H45B 108.0
C45 C46 C41 112.3(3)
C45 C46 H46A 109.1
C41 C46 H46A 109.1
C45 C46 H46B 109.1
C41 C46 H46B 109.1
H46A C46 H46B 107.9
C56 C51 C52 112.0(3)
C56 C51 P2 111.0(3)
C52 C51 P2 116.5(3)
C56 C51 H51 105.4
C52 C51 H51 105.4
P2 C51 H51 105.4
C53 C52 C51 111.9(4)
C53 C52 H52A 109.2
C51 C52 H52A 109.2
C53 C52 H52B 109.2
C51 C52 H52B 109.2
H52A C52 H52B 107.9
C54 C53 C52 110.9(4)
C54 C53 H53A 109.5
C52 C53 H53A 109.5
C54 C53 H53B 109.5
C52 C53 H53B 109.5
H53A C53 H53B 108.0
C53 C54 C55 111.4(4)
C53 C54 H54A 109.4
C55 C54 H54A 109.4
C53 C54 H54B 109.4
C55 C54 H54B 109.4
H54A C54 H54B 108.0
C56 C55 C54 111.4(4)
C56 C55 H55A 109.3
C54 C55 H55A 109.3
C56 C55 H55B 109.3
C54 C55 H55B 109.3
H55A C55 H55B 108.0
C55 C56 C51 111.2(4)
C55 C56 H56A 109.4
C51 C56 H56A 109.4
C55 C56 H56B 109.4
C51 C56 H56B 109.4
H56A C56 H56B 108.0

loop_
_geom_bond_atom_site_label_1
_geom_bond_atom_site_label_2
_geom_bond_distance
Fe1 C10 2.010(3)
Fe1 C14 2.021(4)
Fe1 C2 2.029(4)
Fe1 C1 2.030(4)
Fe1 C5 2.043(4)
Fe1 C13 2.050(4)
Fe1 C3 2.051(4)
Fe1 C11 2.052(4)
Fe1 C12 2.056(4)
Fe1 C4 2.057(4)
P1 C21 1.862(4)
P1 C31 1.864(4)
P1 C9 1.871(4)
P2 C11 1.840(4)
P2 C41 1.870(4)
P2 C51 1.876(4)
C1 C5 1.418(6)
C1 C2 1.424(6)
C1 C6 1.514(6)
C2 C3 1.412(6)
C2 H2 0.9400
C3 C4 1.407(6)
C3 H3 0.9400
C4 C5 1.417(6)
C4 H4 0.9400
C5 H5 0.9400
C6 C7 1.526(6)
C6 C8 1.551(5)
C6 H6 0.9900
C7 H7A 0.9700
C7 H7B 0.9700
C7 H7C 0.9700
C8 C9 1.541(5)
C8 H8A 0.9800
C8 H8B 0.9800
C9 C10 1.520(5)
C9 H9 0.9900
C10 C14 1.431(5)
C10 C11 1.455(5)
C11 C12 1.431(5)
C12 C13 1.412(6)
C12 H12 0.9400
C13 C14 1.405(6)
C13 H13 0.9400
C14 H14 0.9400
C21 C22 1.524(6)
C21 C26 1.529(5)
C21 H21 0.9900
C22 C23 1.522(6)
C22 H22A 0.9800
C22 H22B 0.9800
C23 C24 1.513(7)
C23 H23A 0.9800
C23 H23B 0.9800
C24 C25 1.503(6)
C24 H24A 0.9800
C24 H24B 0.9800
C25 C26 1.522(6)
C25 H25A 0.9800
C25 H25B 0.9800
C26 H26A 0.9800
C26 H26B 0.9800
C31 C32 1.525(5)
C31 C36 1.533(5)
C31 H31 0.9900
C32 C33 1.527(6)
C32 H32A 0.9800
C32 H32B 0.9800
C33 C34 1.524(6)
C33 H33A 0.9800
C33 H33B 0.9800
C34 C35 1.512(6)
C34 H34A 0.9800
C34 H34B 0.9800
C35 C36 1.527(5)
C35 H35A 0.9800
C35 H35B 0.9800
C36 H36A 0.9800
C36 H36B 0.9800
C41 C46 1.531(5)
C41 C42 1.535(5)
C41 H41 0.9900
C42 C43 1.518(5)
C42 H42A 0.9800
C42 H42B 0.9800
C43 C44 1.519(6)
C43 H43A 0.9800
C43 H43B 0.9800
C44 C45 1.523(6)
C44 H44A 0.9800
C44 H44B 0.9800
C45 C46 1.529(6)
C45 H45A 0.9800
C45 H45B 0.9800
C46 H46A 0.9800
C46 H46B 0.9800
C51 C56 1.532(6)
C51 C52 1.539(6)
C51 H51 0.9900
C52 C53 1.522(6)
C52 H52A 0.9800
C52 H52B 0.9800
C53 C54 1.509(7)
C53 H53A 0.9800
C53 H53B 0.9800
C54 C55 1.528(8)
C54 H54A 0.9800
C54 H54B 0.9800
C55 C56 1.520(6)
C55 H55A 0.9800
C55 H55B 0.9800
C56 H56A 0.9800
C56 H56B 0.9800

loop_
_geom_torsion_atom_site_label_1
_geom_torsion_atom_site_label_2
_geom_torsion_atom_site_label_3
_geom_torsion_atom_site_label_4
_geom_torsion
C10 Fe1 C1 C5 -121.5(3)
C14 Fe1 C1 C5 -82.0(3)
C2 Fe1 C1 C5 116.5(3)
C13 Fe1 C1 C5 -63.0(5)
C3 Fe1 C1 C5 79.7(3)
C11 Fe1 C1 C5 -161.0(2)
C12 Fe1 C1 C5 -176.0(4)
C4 Fe1 C1 C5 36.7(2)
C10 Fe1 C1 C2 122.0(2)
C14 Fe1 C1 C2 161.5(2)
C5 Fe1 C1 C2 -116.5(3)
C13 Fe1 C1 C2 -179.5(3)
C3 Fe1 C1 C2 -36.8(2)
C11 Fe1 C1 C2 82.5(3)
C12 Fe1 C1 C2 67.4(5)
C4 Fe1 C1 C2 -79.8(3)
C10 Fe1 C1 C6 1.6(4)
C14 Fe1 C1 C6 41.1(4)
C2 Fe1 C1 C6 -120.4(5)
C5 Fe1 C1 C6 123.1(5)
C13 Fe1 C1 C6 60.1(6)
C3 Fe1 C1 C6 -157.2(4)
C11 Fe1 C1 C6 -37.9(4)
C12 Fe1 C1 C6 -53.0(6)
C4 Fe1 C1 C6 159.8(4)
C5 C1 C2 C3 -1.6(4)
C6 C1 C2 C3 177.0(4)
Fe1 C1 C2 C3 59.5(3)
C5 C1 C2 Fe1 -61.0(3)
C6 C1 C2 Fe1 117.5(4)
C10 Fe1 C2 C3 169.3(3)
C14 Fe1 C2 C3 -159.3(3)
C1 Fe1 C2 C3 -120.5(4)
C5 Fe1 C2 C3 -81.4(3)
C13 Fe1 C2 C3 58.7(7)
C11 Fe1 C2 C3 125.7(3)
C12 Fe1 C2 C3 86.2(3)
C4 Fe1 C2 C3 -37.5(3)
C10 Fe1 C2 C1 -70.2(3)
C14 Fe1 C2 C1 -38.7(5)
C5 Fe1 C2 C1 39.1(2)
C13 Fe1 C2 C1 179.2(6)
C3 Fe1 C2 C1 120.5(4)
C11 Fe1 C2 C1 -113.8(2)
C12 Fe1 C2 C1 -153.3(2)
C4 Fe1 C2 C1 83.0(3)
C1 C2 C3 C4 1.0(5)
Fe1 C2 C3 C4 59.8(3)
C1 C2 C3 Fe1 -58.8(3)
C10 Fe1 C3 C4 -142.7(4)
C14 Fe1 C3 C4 28.5(7)
C2 Fe1 C3 C4 -118.9(4)
C1 Fe1 C3 C4 -81.6(3)
C5 Fe1 C3 C4 -37.7(3)
C13 Fe1 C3 C4 78.4(3)
C11 Fe1 C3 C4 169.0(3)
C12 Fe1 C3 C4 123.1(3)
C10 Fe1 C3 C2 -23.8(6)
C14 Fe1 C3 C2 147.4(6)
C1 Fe1 C3 C2 37.3(3)
C5 Fe1 C3 C2 81.3(3)
C13 Fe1 C3 C2 -162.7(3)
C11 Fe1 C3 C2 -72.1(3)
C12 Fe1 C3 C2 -118.0(3)
C4 Fe1 C3 C2 118.9(4)
C2 C3 C4 C5 0.0(5)
Fe1 C3 C4 C5 59.0(3)
C2 C3 C4 Fe1 -59.0(3)
C10 Fe1 C4 C3 143.6(4)
C14 Fe1 C4 C3 -170.0(3)
C2 Fe1 C4 C3 37.9(3)
C1 Fe1 C4 C3 82.3(3)
C5 Fe1 C4 C3 119.3(4)
C13 Fe1 C4 C3 -125.3(3)
C11 Fe1 C4 C3 -32.0(7)
C12 Fe1 C4 C3 -81.7(3)
C10 Fe1 C4 C5 24.3(5)
C14 Fe1 C4 C5 70.7(3)
C2 Fe1 C4 C5 -81.4(3)
C1 Fe1 C4 C5 -37.0(3)
C13 Fe1 C4 C5 115.4(3)
C3 Fe1 C4 C5 -119.3(4)
C11 Fe1 C4 C5 -151.3(5)
C12 Fe1 C4 C5 159.0(2)
C3 C4 C5 C1 -1.0(5)
Fe1 C4 C5 C1 58.3(3)
C3 C4 C5 Fe1 -59.3(3)
C2 C1 C5 C4 1.6(5)
C6 C1 C5 C4 -177.0(4)
Fe1 C1 C5 C4 -59.0(3)
C2 C1 C5 Fe1 60.6(3)
C6 C1 C5 Fe1 -117.9(4)
C10 Fe1 C5 C4 -168.9(2)
C14 Fe1 C5 C4 -126.2(3)
C2 Fe1 C5 C4 81.2(3)
C1 Fe1 C5 C4 120.7(4)
C13 Fe1 C5 C4 -86.9(3)
C3 Fe1 C5 C4 37.3(3)
C11 Fe1 C5 C4 161.4(3)
C12 Fe1 C5 C4 -64.4(6)
C10 Fe1 C5 C1 70.4(3)
C14 Fe1 C5 C1 113.1(3)
C2 Fe1 C5 C1 -39.5(2)
C13 Fe1 C5 C1 152.4(2)
C3 Fe1 C5 C1 -83.4(3)
C11 Fe1 C5 C1 40.7(5)
C12 Fe1 C5 C1 174.9(5)
C4 Fe1 C5 C1 -120.7(4)
C5 C1 C6 C7 -12.5(6)
C2 C1 C6 C7 169.3(4)
Fe1 C1 C6 C7 -102.7(4)
C5 C1 C6 C8 115.4(5)
C2 C1 C6 C8 -62.8(5)
Fe1 C1 C6 C8 25.2(5)
C1 C6 C8 C9 -63.8(5)
C7 C6 C8 C9 64.4(5)
C6 C8 C9 C10 70.6(4)
C6 C8 C9 P1 -163.6(3)
C21 P1 C9 C10 -159.1(3)
C31 P1 C9 C10 -47.6(3)
C21 P1 C9 C8 74.1(3)
C31 P1 C9 C8 -174.4(3)
C8 C9 C10 C14 -120.7(4)
P1 C9 C10 C14 114.4(3)
C8 C9 C10 C11 54.3(5)
P1 C9 C10 C11 -70.6(4)
C8 C9 C10 Fe1 -36.1(4)
P1 C9 C10 Fe1 -160.97(18)
C2 Fe1 C10 C14 159.0(2)
C1 Fe1 C10 C14 120.4(3)
C5 Fe1 C10 C14 82.0(3)
C13 Fe1 C10 C14 -36.4(2)
C3 Fe1 C10 C14 176.0(4)
C11 Fe1 C10 C14 -117.3(3)
C12 Fe1 C10 C14 -79.6(3)
C4 Fe1 C10 C14 64.6(5)
C14 Fe1 C10 C11 117.3(3)
C2 Fe1 C10 C11 -83.7(2)
C1 Fe1 C10 C11 -122.3(2)
C5 Fe1 C10 C11 -160.7(2)
C13 Fe1 C10 C11 80.9(2)
C3 Fe1 C10 C11 -66.6(5)
C12 Fe1 C10 C11 37.8(2)
C4 Fe1 C10 C11 -178.0(4)
C14 Fe1 C10 C9 -116.6(4)
C2 Fe1 C10 C9 42.4(3)
C1 Fe1 C10 C9 3.8(3)
C5 Fe1 C10 C9 -34.6(3)
C13 Fe1 C10 C9 -153.0(3)
C3 Fe1 C10 C9 59.5(6)
C11 Fe1 C10 C9 126.1(4)
C12 Fe1 C10 C9 163.8(3)
C4 Fe1 C10 C9 -52.0(5)
C14 C10 C11 C12 1.3(4)
C9 C10 C11 C12 -174.2(4)
Fe1 C10 C11 C12 -59.1(3)
C14 C10 C11 P2 -178.7(3)
C9 C10 C11 P2 5.8(6)
Fe1 C10 C11 P2 120.9(3)
C14 C10 C11 Fe1 60.5(2)
C9 C10 C11 Fe1 -115.1(4)
C41 P2 C11 C12 8.8(4)
C51 P2 C11 C12 -96.7(3)
C41 P2 C11 C10 -171.2(3)
C51 P2 C11 C10 83.3(3)
C41 P2 C11 Fe1 -82.2(3)
C51 P2 C11 Fe1 172.3(2)
C10 Fe1 C11 C12 118.7(3)
C14 Fe1 C11 C12 79.6(2)
C2 Fe1 C11 C12 -128.5(2)
C1 Fe1 C11 C12 -171.0(2)
C5 Fe1 C11 C12 160.4(3)
C13 Fe1 C11 C12 36.3(2)
C3 Fe1 C11 C12 -88.6(3)
C4 Fe1 C11 C12 -64.0(6)
C14 Fe1 C11 C10 -39.1(2)
C2 Fe1 C11 C10 112.8(2)
C1 Fe1 C11 C10 70.2(2)
C5 Fe1 C11 C10 41.7(4)
C13 Fe1 C11 C10 -82.4(2)
C3 Fe1 C11 C10 152.7(2)
C12 Fe1 C11 C10 -118.7(3)
C4 Fe1 C11 C10 177.2(5)
C10 Fe1 C11 P2 -120.9(3)
C14 Fe1 C11 P2 -160.0(3)
C2 Fe1 C11 P2 -8.1(3)
C1 Fe1 C11 P2 -50.6(3)
C5 Fe1 C11 P2 -79.2(4)
C13 Fe1 C11 P2 156.7(3)
C3 Fe1 C11 P2 31.8(3)
C12 Fe1 C11 P2 120.4(3)
C4 Fe1 C11 P2 56.3(7)
C10 C11 C12 C13 -0.6(4)
P2 C11 C12 C13 179.4(3)
Fe1 C11 C12 C13 -58.2(3)
C10 C11 C12 Fe1 57.7(2)
P2 C11 C12 Fe1 -122.3(3)
C10 Fe1 C12 C13 82.4(2)
C14 Fe1 C12 C13 37.6(2)
C2 Fe1 C12 C13 -169.0(2)
C1 Fe1 C12 C13 141.9(4)
C5 Fe1 C12 C13 -29.6(6)
C3 Fe1 C12 C13 -123.5(2)
C11 Fe1 C12 C13 121.2(3)
C4 Fe1 C12 C13 -79.0(3)
C10 Fe1 C12 C11 -38.8(2)
C14 Fe1 C12 C11 -83.6(2)
C2 Fe1 C12 C11 69.8(3)
C1 Fe1 C12 C11 20.7(5)
C5 Fe1 C12 C11 -150.8(5)
C13 Fe1 C12 C11 -121.2(3)
C3 Fe1 C12 C11 115.2(2)
C4 Fe1 C12 C11 159.7(2)
C11 C12 C13 C14 -0.5(5)
Fe1 C12 C13 C14 -58.6(3)
C11 C12 C13 Fe1 58.1(3)
C10 Fe1 C13 C14 37.5(2)
C2 Fe1 C13 C14 154.3(6)
C1 Fe1 C13 C14 -26.9(5)
C5 Fe1 C13 C14 -71.2(3)
C3 Fe1 C13 C14 -159.3(2)
C11 Fe1 C13 C14 82.5(2)
C12 Fe1 C13 C14 119.2(3)
C4 Fe1 C13 C14 -116.0(3)
C10 Fe1 C13 C12 -81.8(2)
C14 Fe1 C13 C12 -119.2(3)
C2 Fe1 C13 C12 35.1(7)
C1 Fe1 C13 C12 -146.1(4)
C5 Fe1 C13 C12 169.5(2)
C3 Fe1 C13 C12 81.5(3)
C11 Fe1 C13 C12 -36.8(2)
C4 Fe1 C13 C12 124.8(2)
C12 C13 C14 C10 1.3(4)
Fe1 C13 C14 C10 -58.1(3)
C12 C13 C14 Fe1 59.5(3)
C11 C10 C14 C13 -1.7(4)
C9 C10 C14 C13 174.3(3)
Fe1 C10 C14 C13 59.4(3)
C11 C10 C14 Fe1 -61.1(2)
C9 C10 C14 Fe1 114.9(3)
C10 Fe1 C14 C13 -120.8(3)
C2 Fe1 C14 C13 -165.4(3)
C1 Fe1 C14 C13 167.4(2)
C5 Fe1 C14 C13 125.6(3)
C3 Fe1 C14 C13 64.6(7)
C11 Fe1 C14 C13 -81.4(3)
C12 Fe1 C14 C13 -37.5(2)
C4 Fe1 C14 C13 86.4(3)
C2 Fe1 C14 C10 -44.6(5)
C1 Fe1 C14 C10 -71.8(3)
C5 Fe1 C14 C10 -113.6(3)
C13 Fe1 C14 C10 120.8(3)
C3 Fe1 C14 C10 -174.6(6)
C11 Fe1 C14 C10 39.4(2)
C12 Fe1 C14 C10 83.3(2)
C4 Fe1 C14 C10 -152.8(3)
C31 P1 C21 C22 -61.6(4)
C9 P1 C21 C22 43.7(4)
C31 P1 C21 C26 68.6(3)
C9 P1 C21 C26 173.9(3)
C26 C21 C22 C23 53.7(5)
P1 C21 C22 C23 -176.4(3)
C21 C22 C23 C24 -55.7(6)
C22 C23 C24 C25 56.2(6)
C23 C24 C25 C26 -55.6(5)
C24 C25 C26 C21 55.3(5)
C22 C21 C26 C25 -53.8(5)
P1 C21 C26 C25 170.1(3)
C21 P1 C31 C32 48.5(3)
C9 P1 C31 C32 -58.4(3)
C21 P1 C31 C36 -83.5(3)
C9 P1 C31 C36 169.6(3)
C36 C31 C32 C33 -59.4(4)
P1 C31 C32 C33 167.2(3)
C31 C32 C33 C34 58.4(5)
C32 C33 C34 C35 -54.8(5)
C33 C34 C35 C36 52.6(5)
C34 C35 C36 C31 -54.1(5)
C32 C31 C36 C35 57.2(4)
P1 C31 C36 C35 -165.5(3)
C11 P2 C41 C46 -169.6(3)
C51 P2 C41 C46 -66.2(3)
C11 P2 C41 C42 68.1(3)
C51 P2 C41 C42 171.4(3)
C46 C41 C42 C43 56.4(4)
P2 C41 C42 C43 179.8(3)
C41 C42 C43 C44 -58.9(5)
C42 C43 C44 C45 57.3(5)
C43 C44 C45 C46 -55.2(5)
C44 C45 C46 C41 54.9(5)
C42 C41 C46 C45 -54.5(5)
P2 C41 C46 C45 -178.4(3)
C11 P2 C51 C56 -160.6(3)
C41 P2 C51 C56 94.3(3)
C11 P2 C51 C52 69.7(3)
C41 P2 C51 C52 -35.4(3)
C56 C51 C52 C53 52.6(5)
P2 C51 C52 C53 -178.1(3)
C51 C52 C53 C54 -54.6(5)
C52 C53 C54 C55 56.8(5)
C53 C54 C55 C56 -57.2(6)
C54 C55 C56 C51 54.5(5)
C52 C51 C56 C55 -52.4(5)
P2 C51 C56 C55 175.6(3)
